data_7209682
loop_
_publ_author_name
'Wen, Yuehong'
'Sheng, Tianlu'
'Hu, Shengmin'
'Wang, Yanlong'
'Tan, Chunhong'
'Ma, Xiao'
'Xue, Zhenzhen'
'Wang, Yong'
'Wu, Xintao'

_publ_section_title
;
 Effect of anions on the self-assembly of Zn(ii) with a hydrogenated
 Schiff base ligand: structural diversity and photoluminescent properties
;
_journal_issue 14
_journal_name_full CrystEngComm
_journal_page_first 2714
_journal_paper_doi 10.1039/c3ce26937j
_journal_volume 15
_journal_year 2013
_chemical_formula_sum 'C18 H30 N4 O7 Zn'
_chemical_formula_weight 479.83
_chemical_name_systematic
;
?
;
_space_group_IT_number 2
_symmetry_cell_setting triclinic
_symmetry_space_group_name_Hall '-P 1'
_symmetry_space_group_name_H-M 'P -1'
_atom_sites_solution_hydrogens geom
_atom_sites_solution_primary direct
_atom_sites_solution_secondary difmap
_audit_creation_method SHELXL-97
_cell_angle_alpha 74.96(2)
_cell_angle_beta 83.55(3)
_cell_angle_gamma 82.90(3)
_cell_formula_units_Z 2
_cell_length_a 9.4123(16)
_cell_length_b 9.4994(7)
_cell_length_c 13.1602(18)
_cell_measurement_reflns_used 3090
_cell_measurement_temperature 293(2)
_cell_measurement_theta_max 27.4972
_cell_measurement_theta_min 2.4033
_cell_volume 1123.7(3)
_computing_cell_refinement 'CrystalClear (Rigaku Inc., 2008)'
_computing_data_collection 'CrystalClear (Rigaku Inc., 2008)'
_computing_data_reduction 'CrystalClear (Rigaku Inc., 2008)'
_computing_structure_refinement 'SHELXL-97 (Sheldrick, 1997)'
_computing_structure_solution 'SHELXS-97 (Sheldrick, 1990)'
_diffrn_ambient_temperature 293(2)
_diffrn_detector_area_resol_mean 14.6306
_diffrn_measured_fraction_theta_full 0.988
_diffrn_measured_fraction_theta_max 0.988
_diffrn_measurement_device_type 'Mercury70 (2x2 bin mode)'
_diffrn_measurement_method CCD_Profile_fitting
_diffrn_radiation_monochromator graphite
_diffrn_radiation_source 'fine-focus sealed tube'
_diffrn_radiation_type MoK\a
_diffrn_radiation_wavelength 0.71073
_diffrn_reflns_av_R_equivalents 0.0324
_diffrn_reflns_av_sigmaI/netI 0.0458
_diffrn_reflns_limit_h_max 11
_diffrn_reflns_limit_h_min -12
_diffrn_reflns_limit_k_max 11
_diffrn_reflns_limit_k_min -12
_diffrn_reflns_limit_l_max 17
_diffrn_reflns_limit_l_min -17
_diffrn_reflns_number 12364
_diffrn_reflns_theta_full 27.50
_diffrn_reflns_theta_max 27.50
_diffrn_reflns_theta_min 2.40
_exptl_absorpt_coefficient_mu 1.138
_exptl_absorpt_correction_T_max 1.0000
_exptl_absorpt_correction_T_min 0.9398
_exptl_absorpt_correction_type multi-scan
_exptl_crystal_colour White
_exptl_crystal_density_diffrn 1.418
_exptl_crystal_density_method 'not measured'
_exptl_crystal_description Prism
_exptl_crystal_F_000 504
_exptl_crystal_size_max 0.3000
_exptl_crystal_size_mid 0.2500
_exptl_crystal_size_min 0.2000
_refine_diff_density_max 0.655
_refine_diff_density_min -0.523
_refine_diff_density_rms 0.078
_refine_ls_extinction_method none
_refine_ls_goodness_of_fit_ref 1.079
_refine_ls_hydrogen_treatment constr
_refine_ls_matrix_type full
_refine_ls_number_parameters 271
_refine_ls_number_reflns 5103
_refine_ls_number_restraints 0
_refine_ls_restrained_S_all 1.079
_refine_ls_R_factor_all 0.0631
_refine_ls_R_factor_gt 0.0526
_refine_ls_shift/su_max 0.001
_refine_ls_shift/su_mean 0.000
_refine_ls_structure_factor_coef Fsqd
_refine_ls_weighting_details 'calc w=1/[\s^2^(Fo^2^)+(0.1000P)^2^+0.0000P] where P=(Fo^2^+2Fc^2^)/3'
_refine_ls_weighting_scheme calc
_refine_ls_wR_factor_gt 0.1480
_refine_ls_wR_factor_ref 0.1613
_reflns_number_gt 4402
_reflns_number_total 5103
_reflns_threshold_expression >2sigma(I)
_cod_data_source_file c3ce26937j.txt
_cod_data_source_block a
_cod_depositor_comments
;
The following automatic conversions were performed:

'_exptl_absorpt_correction_type' value 'Multi-scan' changed to
'multi-scan' according to
/home/saulius/struct/CIF-dictionaries/cif_core.dic dictionary named
'cif_core.dic' version 2.4.2 from 2011-04-26.

Automatic conversion script
Id: cif_fix_values 1891 2012-01-12 08:04:46Z andrius 
;
_cod_original_sg_symbol_H-M p-1
_cod_database_code 7209682

loop_
_symmetry_equiv_pos_as_xyz
'x, y, z'
'-x, -y, -z'

loop_
_atom_site_label
_atom_site_type_symbol
_atom_site_fract_x
_atom_site_fract_y
_atom_site_fract_z
_atom_site_U_iso_or_equiv
_atom_site_adp_type
_atom_site_occupancy
_atom_site_symmetry_multiplicity
_atom_site_calc_flag
_atom_site_refinement_flags
Zn1 Zn 0.74352(3) 0.61279(3) 0.71619(3) 0.02692(15) Uani 1 1 d .
C1 C 0.5707(3) 0.9042(4) 0.6907(3) 0.0390(8) Uani 1 1 d .
H1A H 0.5801 0.9231 0.6143 0.047 Uiso 1 1 calc R
H1B H 0.5381 0.9959 0.7094 0.047 Uiso 1 1 calc R
C2 C 0.4623(3) 0.7949(4) 0.7363(3) 0.0401(8) Uani 1 1 d .
H2A H 0.4502 0.7792 0.8125 0.048 Uiso 1 1 calc R
H2B H 0.3702 0.8333 0.7088 0.048 Uiso 1 1 calc R
C3 C 0.4259(3) 0.5358(4) 0.7709(3) 0.0425(9) Uani 1 1 d .
H3A H 0.4391 0.5219 0.8450 0.051 Uiso 1 1 calc R
H3B H 0.4636 0.4458 0.7515 0.051 Uiso 1 1 calc R
C4 C 0.2669(3) 0.5610(3) 0.7573(3) 0.0329(7) Uani 1 1 d .
C5 C 0.1669(4) 0.5730(4) 0.8403(3) 0.0432(9) Uani 1 1 d .
H5A H 0.1969 0.5701 0.9059 0.052 Uiso 1 1 calc R
C6 C 0.0220(3) 0.5894(4) 0.8259(3) 0.0426(9) Uani 1 1 d .
H6A H -0.0433 0.5946 0.8837 0.051 Uiso 1 1 calc R
C7 C 0.0689(4) 0.5883(5) 0.6533(3) 0.0438(9) Uani 1 1 d .
H7A H 0.0367 0.5945 0.5879 0.053 Uiso 1 1 calc R
C8 C 0.2145(4) 0.5694(5) 0.6624(3) 0.0478(9) Uani 1 1 d .
H8A H 0.2779 0.5623 0.6040 0.057 Uiso 1 1 calc R
C9 C 0.8286(3) 0.9356(4) 0.6799(3) 0.0373(7) Uani 1 1 d .
H9A H 0.8393 0.9359 0.6057 0.045 Uiso 1 1 calc R
H9B H 0.9176 0.8896 0.7098 0.045 Uiso 1 1 calc R
C10 C 0.8075(3) 1.0937(3) 0.6888(3) 0.0323(7) Uani 1 1 d .
C11 C 0.7274(4) 1.2041(4) 0.6192(3) 0.0362(7) Uani 1 1 d .
H11A H 0.6864 1.1823 0.5647 0.043 Uiso 1 1 calc R
C12 C 0.7098(3) 1.3452(3) 0.6318(2) 0.0334(7) Uani 1 1 d .
H12A H 0.6558 1.4166 0.5850 0.040 Uiso 1 1 calc R
C13 C 0.8437(3) 1.2790(4) 0.7744(3) 0.0342(7) Uani 1 1 d .
H13A H 0.8846 1.3038 0.8278 0.041 Uiso 1 1 calc R
C14 C 0.8654(3) 1.1348(3) 0.7673(3) 0.0347(7) Uani 1 1 d .
H14A H 0.9190 1.0655 0.8156 0.042 Uiso 1 1 calc R
C15 C 0.7049(4) 0.7254(4) 0.4784(3) 0.0375(7) Uani 1 1 d .
C16 C 0.7736(5) 0.8056(6) 0.3728(3) 0.0706(14) Uani 1 1 d .
H16A H 0.7054 0.8256 0.3206 0.106 Uiso 1 1 calc R
H16B H 0.8559 0.7459 0.3520 0.106 Uiso 1 1 calc R
H16C H 0.8029 0.8962 0.3789 0.106 Uiso 1 1 calc R
C17 C 0.5286(4) 0.7705(4) 1.0308(3) 0.0407(8) Uani 1 1 d .
C18 C 0.5193(5) 0.8589(5) 1.1118(3) 0.0582(11) Uani 1 1 d .
H18A H 0.4221 0.8680 1.1422 0.087 Uiso 1 1 calc R
H18B H 0.5487 0.9545 1.0784 0.087 Uiso 1 1 calc R
H18C H 0.5813 0.8104 1.1662 0.087 Uiso 1 1 calc R
N1 N 0.7117(3) 0.8457(3) 0.7325(2) 0.0295(6) Uani 1 1 d .
H1C H 0.7040 0.8432 0.8025 0.035 Uiso 1 1 calc R
N2 N 0.5110(2) 0.6540(3) 0.7089(2) 0.0284(5) Uani 1 1 d .
H2C H 0.4943 0.6670 0.6401 0.034 Uiso 1 1 calc R
N3 N -0.0294(3) 0.5981(3) 0.7340(2) 0.0275(5) Uani 1 1 d .
N4 N 0.7667(3) 1.3846(3) 0.7082(2) 0.0275(5) Uani 1 1 d .
O1 O 0.7840(2) 0.6924(3) 0.55458(18) 0.0377(5) Uani 1 1 d .
O2 O 0.5790(3) 0.6970(4) 0.4840(2) 0.0679(9) Uani 1 1 d .
O3 O 0.7084(2) 0.5305(2) 0.88869(17) 0.0326(5) Uani 1 1 d .
O4 O 0.4181(3) 0.7204(3) 1.0150(2) 0.0533(7) Uani 1 1 d .
O5 O 0.6501(3) 0.7486(3) 0.9833(2) 0.0540(7) Uani 1 1 d .
O6 O 1.0976(4) 1.1763(4) 0.9608(4) 0.0965(13) Uani 1 1 d .
O7 O 0.1649(4) 0.8932(4) 0.9274(3) 0.0844(11) Uani 1 1 d .

loop_
_atom_site_aniso_label
_atom_site_aniso_U_11
_atom_site_aniso_U_22
_atom_site_aniso_U_33
_atom_site_aniso_U_23
_atom_site_aniso_U_13
_atom_site_aniso_U_12
Zn1 0.0192(2) 0.0245(2) 0.0375(2) -0.00741(15) -0.00496(15) -0.00216(14)
C1 0.0308(17) 0.0258(16) 0.062(2) -0.0132(15) -0.0085(15) 0.0008(13)
C2 0.0237(16) 0.0348(18) 0.063(2) -0.0161(16) -0.0034(15) 0.0031(13)
C3 0.0213(15) 0.0363(18) 0.062(2) 0.0061(16) -0.0104(15) -0.0054(13)
C4 0.0229(15) 0.0245(15) 0.0488(18) -0.0014(13) -0.0083(13) -0.0043(12)
C5 0.0309(17) 0.065(2) 0.0351(17) -0.0108(16) -0.0087(14) -0.0092(16)
C6 0.0211(15) 0.068(3) 0.0414(18) -0.0179(17) -0.0027(13) -0.0065(15)
C7 0.0270(17) 0.066(3) 0.0401(19) -0.0164(17) -0.0051(14) -0.0017(16)
C8 0.0248(16) 0.076(3) 0.0426(19) -0.0178(19) 0.0012(14) -0.0023(17)
C9 0.0292(16) 0.0288(16) 0.053(2) -0.0106(15) 0.0021(14) -0.0048(13)
C10 0.0268(15) 0.0255(15) 0.0439(18) -0.0073(13) 0.0021(13) -0.0074(12)
C11 0.0446(19) 0.0292(16) 0.0378(17) -0.0102(13) -0.0084(14) -0.0070(14)
C12 0.0370(17) 0.0284(16) 0.0347(16) -0.0056(13) -0.0076(13) -0.0028(13)
C13 0.0346(17) 0.0319(17) 0.0386(17) -0.0105(13) -0.0112(13) -0.0015(13)
C14 0.0318(16) 0.0262(16) 0.0445(18) -0.0037(13) -0.0126(14) 0.0006(13)
C15 0.0362(18) 0.0397(19) 0.0363(17) -0.0108(14) -0.0072(14) 0.0042(14)
C16 0.068(3) 0.088(4) 0.042(2) 0.007(2) -0.006(2) -0.005(3)
C17 0.050(2) 0.0291(17) 0.0398(18) -0.0037(14) 0.0006(16) -0.0057(15)
C18 0.074(3) 0.049(2) 0.053(2) -0.0187(19) 0.011(2) -0.013(2)
N1 0.0241(13) 0.0266(13) 0.0392(14) -0.0102(11) -0.0029(11) -0.0028(10)
N2 0.0157(11) 0.0259(13) 0.0417(14) -0.0040(11) -0.0043(10) -0.0022(9)
N3 0.0192(12) 0.0286(13) 0.0348(13) -0.0061(10) -0.0060(10) -0.0030(10)
N4 0.0235(12) 0.0250(13) 0.0357(13) -0.0092(10) -0.0048(10) -0.0033(10)
O1 0.0306(12) 0.0436(14) 0.0371(12) -0.0046(10) -0.0070(10) -0.0050(10)
O2 0.0391(15) 0.114(3) 0.0484(16) -0.0093(16) -0.0142(13) -0.0125(16)
O3 0.0294(11) 0.0345(12) 0.0345(12) -0.0093(9) -0.0023(9) -0.0041(9)
O4 0.0491(16) 0.0482(16) 0.0604(17) -0.0038(13) -0.0070(13) -0.0154(13)
O5 0.0466(16) 0.0609(18) 0.0645(18) -0.0354(15) 0.0010(13) -0.0064(13)
O6 0.054(2) 0.084(3) 0.159(4) -0.038(3) -0.020(2) -0.0116(19)
O7 0.075(2) 0.079(3) 0.104(3) -0.032(2) -0.010(2) -0.0032(19)

loop_
_atom_type_symbol
_atom_type_description
_atom_type_scat_dispersion_real
_atom_type_scat_dispersion_imag
_atom_type_scat_source
C C 0.0033 0.0016 'International Tables Vol C Tables 4.2.6.8 and 6.1.1.4'
H H 0.0000 0.0000 'International Tables Vol C Tables 4.2.6.8 and 6.1.1.4'
N N 0.0061 0.0033 'International Tables Vol C Tables 4.2.6.8 and 6.1.1.4'
O O 0.0106 0.0060 'International Tables Vol C Tables 4.2.6.8 and 6.1.1.4'
Zn Zn 0.2839 1.4301 'International Tables Vol C Tables 4.2.6.8 and 6.1.1.4'

loop_
_geom_angle_atom_site_label_1
_geom_angle_atom_site_label_2
_geom_angle_atom_site_label_3
_geom_angle
_geom_angle_site_symmetry_1
_geom_angle_site_symmetry_3
O1 Zn1 N3 89.67(10) . 1_655
O1 Zn1 N4 93.74(10) . 1_545
N3 Zn1 N4 89.76(10) 1_655 1_545
O1 Zn1 N2 92.99(10) . .
N3 Zn1 N2 171.71(9) 1_655 .
N4 Zn1 N2 97.89(9) 1_545 .
O1 Zn1 O3 177.86(8) . .
N3 Zn1 O3 88.30(9) 1_655 .
N4 Zn1 O3 86.95(9) 1_545 .
N2 Zn1 O3 88.92(9) . .
O1 Zn1 N1 89.03(10) . .
N3 Zn1 N1 91.63(10) 1_655 .
N4 Zn1 N1 176.91(9) 1_545 .
N2 Zn1 N1 80.58(9) . .
O3 Zn1 N1 90.33(9) . .
N1 C1 C2 109.7(3) . .
N1 C1 H1A 109.7 . .
C2 C1 H1A 109.7 . .
N1 C1 H1B 109.7 . .
C2 C1 H1B 109.7 . .
H1A C1 H1B 108.2 . .
N2 C2 C1 110.3(3) . .
N2 C2 H2A 109.6 . .
C1 C2 H2A 109.6 . .
N2 C2 H2B 109.6 . .
C1 C2 H2B 109.6 . .
H2A C2 H2B 108.1 . .
N2 C3 C4 115.3(3) . .
N2 C3 H3A 108.4 . .
C4 C3 H3A 108.4 . .
N2 C3 H3B 108.4 . .
C4 C3 H3B 108.4 . .
H3A C3 H3B 107.5 . .
C8 C4 C5 116.7(3) . .
C8 C4 C3 121.7(3) . .
C5 C4 C3 121.6(3) . .
C4 C5 C6 119.9(3) . .
C4 C5 H5A 120.1 . .
C6 C5 H5A 120.1 . .
N3 C6 C5 123.7(3) . .
N3 C6 H6A 118.2 . .
C5 C6 H6A 118.2 . .
N3 C7 C8 123.4(3) . .
N3 C7 H7A 118.3 . .
C8 C7 H7A 118.3 . .
C4 C8 C7 120.3(3) . .
C4 C8 H8A 119.9 . .
C7 C8 H8A 119.9 . .
N1 C9 C10 115.1(3) . .
N1 C9 H9A 108.5 . .
C10 C9 H9A 108.5 . .
N1 C9 H9B 108.5 . .
C10 C9 H9B 108.5 . .
H9A C9 H9B 107.5 . .
C14 C10 C11 116.6(3) . .
C14 C10 C9 121.2(3) . .
C11 C10 C9 122.2(3) . .
C12 C11 C10 119.8(3) . .
C12 C11 H11A 120.1 . .
C10 C11 H11A 120.1 . .
N4 C12 C11 123.3(3) . .
N4 C12 H12A 118.4 . .
C11 C12 H12A 118.4 . .
N4 C13 C14 123.3(3) . .
N4 C13 H13A 118.4 . .
C14 C13 H13A 118.4 . .
C10 C14 C13 120.2(3) . .
C10 C14 H14A 119.9 . .
C13 C14 H14A 119.9 . .
O2 C15 O1 125.3(3) . .
O2 C15 C16 118.8(3) . .
O1 C15 C16 115.9(3) . .
C15 C16 H16A 109.5 . .
C15 C16 H16B 109.5 . .
H16A C16 H16B 109.5 . .
C15 C16 H16C 109.5 . .
H16A C16 H16C 109.5 . .
H16B C16 H16C 109.5 . .
O4 C17 O5 123.2(4) . .
O4 C17 C18 119.5(3) . .
O5 C17 C18 117.2(3) . .
C17 C18 H18A 109.5 . .
C17 C18 H18B 109.5 . .
H18A C18 H18B 109.5 . .
C17 C18 H18C 109.5 . .
H18A C18 H18C 109.5 . .
H18B C18 H18C 109.5 . .
C9 N1 C1 113.1(3) . .
C9 N1 Zn1 114.50(19) . .
C1 N1 Zn1 104.33(18) . .
C9 N1 H1C 108.2 . .
C1 N1 H1C 108.2 . .
Zn1 N1 H1C 108.2 . .
C3 N2 C2 111.7(3) . .
C3 N2 Zn1 116.20(19) . .
C2 N2 Zn1 108.54(18) . .
C3 N2 H2C 106.6 . .
C2 N2 H2C 106.6 . .
Zn1 N2 H2C 106.6 . .
C6 N3 C7 116.0(3) . .
C6 N3 Zn1 122.7(2) . 1_455
C7 N3 Zn1 121.2(2) . 1_455
C13 N4 C12 116.8(3) . .
C13 N4 Zn1 122.5(2) . 1_565
C12 N4 Zn1 120.6(2) . 1_565
C15 O1 Zn1 133.2(2) . .

loop_
_geom_bond_atom_site_label_1
_geom_bond_atom_site_label_2
_geom_bond_distance
_geom_bond_site_symmetry_2
Zn1 O1 2.072(2) .
Zn1 N3 2.160(2) 1_655
Zn1 N4 2.180(3) 1_545
Zn1 N2 2.183(2) .
Zn1 O3 2.202(2) .
Zn1 N1 2.258(3) .
C1 N1 1.482(4) .
C1 C2 1.509(5) .
C1 H1A 0.9700 .
C1 H1B 0.9700 .
C2 N2 1.481(4) .
C2 H2A 0.9700 .
C2 H2B 0.9700 .
C3 N2 1.473(4) .
C3 C4 1.509(4) .
C3 H3A 0.9700 .
C3 H3B 0.9700 .
C4 C8 1.374(5) .
C4 C5 1.378(5) .
C5 C6 1.383(4) .
C5 H5A 0.9300 .
C6 N3 1.331(4) .
C6 H6A 0.9300 .
C7 N3 1.342(4) .
C7 C8 1.375(5) .
C7 H7A 0.9300 .
C8 H8A 0.9300 .
C9 N1 1.475(4) .
C9 C10 1.523(5) .
C9 H9A 0.9700 .
C9 H9B 0.9700 .
C10 C14 1.381(5) .
C10 C11 1.403(5) .
C11 C12 1.381(5) .
C11 H11A 0.9300 .
C12 N4 1.343(4) .
C12 H12A 0.9300 .
C13 N4 1.342(4) .
C13 C14 1.385(5) .
C13 H13A 0.9300 .
C14 H14A 0.9300 .
C15 O2 1.237(4) .
C15 O1 1.267(4) .
C15 C16 1.516(5) .
C16 H16A 0.9600 .
C16 H16B 0.9600 .
C16 H16C 0.9600 .
C17 O4 1.254(4) .
C17 O5 1.261(4) .
C17 C18 1.508(5) .
C18 H18A 0.9600 .
C18 H18B 0.9600 .
C18 H18C 0.9600 .
N1 H1C 0.9100 .
N2 H2C 0.9100 .
N3 Zn1 2.160(2) 1_455
N4 Zn1 2.180(3) 1_565
